data_2006085
loop_
_publ_author_name
'Corden, J. P.'
'Errington, W.'
'Moore, P.'
'Wallbridge, M. G. H.'

_publ_section_title
;
 Two Schiff Base Ligands Derived from 1,2-Diaminoethane
;
_journal_issue 4
_journal_name_full 'Acta Crystallographica Section C'
_journal_page_first 486
_journal_page_last 488
_journal_paper_doi 10.1107/S0108270196014473
_journal_volume 53
_journal_year 1997
_chemical_formula_sum 'C20 H24 N2 O2'
_chemical_formula_weight 324.41
_chemical_name_systematic
;
 2,2'-[(1,2-ethanediyl)bis(nitrilopropylidyne)]bisphenol
;
_space_group_IT_number 14
_symmetry_cell_setting monoclinic
_symmetry_space_group_name_Hall '-P 2ybc'
_symmetry_space_group_name_H-M 'P 1 21/c 1'
_audit_creation_method SHELXL
_cell_angle_alpha 90.00
_cell_angle_beta 94.95(8)
_cell_angle_gamma 90.00
_cell_formula_units_Z 2
_cell_length_a 5.131(5)
_cell_length_b 13.261(8)
_cell_length_c 12.718(5)
_cell_measurement_reflns_used 250
_cell_measurement_temperature 150(2)
_cell_measurement_theta_max 25.09
_cell_measurement_theta_min 2.22
_cell_volume 862.1(10)
_computing_cell_refinement MADNES
_computing_data_collection 'MADNES (Pflugrath & Messerschmidt, 1992)'
_computing_data_reduction 'SHELXTL-Plus (Sheldrick, 1991)'
_computing_molecular_graphics SHELXTL-Plus
_computing_publication_material SHELXL93
_computing_structure_refinement 'SHELXL93 (Sheldrick, 1993)'
_computing_structure_solution SHELXTL-Plus
_diffrn_ambient_temperature 150(2)
_diffrn_measurement_device
;
Delft Instruments FAST TV area detector diffractometer
;
_diffrn_measurement_method flat-plate
_diffrn_radiation_monochromator graphite
_diffrn_radiation_source 'rotating anode'
_diffrn_radiation_type 'Mo K\a'
_diffrn_radiation_wavelength 0.71073
_diffrn_reflns_av_R_equivalents 0.0748
_diffrn_reflns_av_sigmaI/netI 0.1222
_diffrn_reflns_limit_h_max 5
_diffrn_reflns_limit_h_min -3
_diffrn_reflns_limit_k_max 14
_diffrn_reflns_limit_k_min -14
_diffrn_reflns_limit_l_max 14
_diffrn_reflns_limit_l_min -14
_diffrn_reflns_number 3778
_diffrn_reflns_theta_max 25.09
_diffrn_reflns_theta_min 2.22
_exptl_absorpt_coefficient_mu 0.081
_exptl_absorpt_correction_type none
_exptl_crystal_colour yellow
_exptl_crystal_density_diffrn 1.250
_exptl_crystal_density_meas ?
_exptl_crystal_description block
_exptl_crystal_F_000 348
_exptl_crystal_size_max 0.20
_exptl_crystal_size_mid 0.20
_exptl_crystal_size_min 0.18
_refine_diff_density_max 0.190
_refine_diff_density_min -0.151
_refine_ls_extinction_method none
_refine_ls_goodness_of_fit_all 0.723
_refine_ls_goodness_of_fit_obs 1.002
_refine_ls_hydrogen_treatment noref
_refine_ls_matrix_type full
_refine_ls_number_parameters 111
_refine_ls_number_reflns 1322
_refine_ls_number_restraints 1
_refine_ls_restrained_S_all 0.770
_refine_ls_restrained_S_obs 1.003
_refine_ls_R_factor_all 0.0952
_refine_ls_R_factor_obs 0.0423
_refine_ls_shift/esd_max 0.000
_refine_ls_shift/esd_mean 0.000
_refine_ls_structure_factor_coef Fsqd
_refine_ls_weighting_details 'w = 1/[\s^2^(Fo^2^)+(0.0221P)^2^] where P=(Fo^2^+2Fc^2^)/3'
_refine_ls_weighting_scheme calc
_refine_ls_wR_factor_all 0.0927
_refine_ls_wR_factor_obs 0.0809
_reflns_number_observed 628
_reflns_number_total 1324
_reflns_observed_criterion >2sigma(I)
_cod_data_source_file pa1247.cif
_cod_data_source_block I
_cod_depositor_comments
;
The following automatic conversions were performed:

'_exptl_crystal_density_meas' value 'not measured' was changed to '?'
- the value is perceived as not measured.

Automatic conversion script
Id: cif_fix_values 3008 2015-01-20 13:52:24Z robertas 

The following automatic conversions were performed:

'_refine_ls_weighting_scheme' value 'calc w =
1/[\s^2^(Fo^2^)+(0.0221P)^2^] where P=(Fo^2^+2Fc^2^)/3' was changed
to 'calc'. New tag '_refine_ls_weighting_details' was created. The
value of the new tag was set to 'w = 1/[\s^2^(Fo^2^)+(0.0221P)^2^]
where P=(Fo^2^+2Fc^2^)/3'.

Automatic conversion script
Id: cif_fix_values 3143 2015-03-26 13:38:13Z robertas 
;
_cod_original_sg_symbol_H-M 'P 21/c'
_cod_database_code 2006085

loop_
_symmetry_equiv_pos_as_xyz
'x, y, z'
'-x, y+1/2, -z+1/2'
'-x, -y, -z'
'x, -y-1/2, z-1/2'

loop_
_atom_site_aniso_label
_atom_site_aniso_U_11
_atom_site_aniso_U_12
_atom_site_aniso_U_13
_atom_site_aniso_U_22
_atom_site_aniso_U_23
_atom_site_aniso_U_33
O1 0.0426(12) -0.0032(9) -0.0143(10) 0.0276(12) 0.0044(11) 0.0492(15)
N1 0.0285(14) -0.0024(11) -0.0026(11) 0.032(2) -0.0024(11) 0.0241(14)
C1 0.033(2) -0.0085(14) 0.0027(14) 0.034(2) 0.001(2) 0.032(2)
C2 0.035(2) -0.0043(14) -0.008(2) 0.039(2) 0.013(2) 0.039(2)
C3 0.036(2) -0.003(2) -0.0063(14) 0.051(2) 0.011(2) 0.035(2)
C4 0.040(2) -0.0058(15) -0.0077(14) 0.048(2) -0.007(2) 0.034(2)
C5 0.038(2) -0.0007(14) -0.0015(15) 0.037(2) -0.007(2) 0.032(2)
C6 0.025(2) -0.0009(12) -0.0010(13) 0.027(2) -0.0004(14) 0.024(2)
C7 0.026(2) -0.0015(13) 0.0038(13) 0.031(2) -0.0039(14) 0.025(2)
C8 0.0276(15) 0.0009(12) -0.0054(13) 0.027(2) -0.0057(15) 0.041(2)
C9 0.036(2) 0.0009(13) -0.0039(15) 0.033(2) 0.007(2) 0.054(2)
C10 0.028(2) -0.0020(12) -0.0036(13) 0.036(2) -0.0031(14) 0.027(2)

loop_
_atom_site_label
_atom_site_occupancy
_atom_site_fract_x
_atom_site_fract_y
_atom_site_fract_z
_atom_site_U_iso_or_equiv
_atom_site_thermal_displace_type
_atom_site_calc_flag
_atom_site_refinement_flags
_atom_site_type_symbol
O1 1 0.5756(3) -0.08852(13) 0.1906(2) 0.0409(5) Uani d D O
H1 1 0.4414(27) -0.0680(3) 0.1544(15) 0.061 Uiso calc RD H
N1 1 0.2693(4) 0.0368(2) 0.0997(2) 0.0286(6) Uani d D N
C1 1 0.6945(5) -0.0100(2) 0.2427(2) 0.0332(7) Uani d D C
C2 1 0.9135(5) -0.0294(2) 0.3125(2) 0.0386(8) Uani d . C
H2 1 0.9757(5) -0.0966(2) 0.3218(2) 0.046 Uiso calc R H
C3 1 1.0408(5) 0.0483(2) 0.3680(2) 0.0413(8) Uani d . C
H3 1 1.1894(5) 0.0344(2) 0.4156(2) 0.050 Uiso calc R H
C4 1 0.9533(5) 0.1450(2) 0.3545(2) 0.0413(8) Uani d . C
H4 1 1.0410(5) 0.1983(2) 0.3930(2) 0.050 Uiso calc R H
C5 1 0.7376(5) 0.1661(2) 0.2850(2) 0.0358(7) Uani d . C
H5 1 0.6788(5) 0.2338(2) 0.2768(2) 0.043 Uiso calc R H
C6 1 0.6047(4) 0.0900(2) 0.2266(2) 0.0255(6) Uani d . C
C7 1 0.3834(5) 0.1125(2) 0.1488(2) 0.0271(7) Uani d . C
C8 1 0.3100(4) 0.2207(2) 0.1262(2) 0.0325(7) Uani d . C
H8A 1 0.3176(4) 0.2586(2) 0.1934(2) 0.039 Uiso calc R H
H8B 1 0.1278(4) 0.2236(2) 0.0936(2) 0.039 Uiso calc R H
C9 1 0.4894(4) 0.2706(2) 0.0530(2) 0.0415(8) Uani d . C
H9A 1 0.4328(19) 0.3404(4) 0.0395(10) 0.062 Uiso calc R H
H9B 1 0.4821(23) 0.2335(7) -0.0138(5) 0.062 Uiso calc R H
H9C 1 0.6692(7) 0.2702(11) 0.0860(5) 0.062 Uiso calc R H
C10 1 0.0484(5) 0.0516(2) 0.0195(2) 0.0305(7) Uani d . C
H10A 1 0.1053(5) 0.0917(2) -0.0401(2) 0.037 Uiso calc R H
H10B 1 -0.0942(5) 0.0885(2) 0.0504(2) 0.037 Uiso calc R H

loop_
_atom_type_symbol
_atom_type_description
_atom_type_scat_dispersion_real
_atom_type_scat_dispersion_imag
_atom_type_scat_source
C C 0.0033 0.0016 'International Tables Vol C Tables 4.2.6.8 and 6.1.1.4'
H H 0.0000 0.0000 'International Tables Vol C Tables 4.2.6.8 and 6.1.1.4'
N N 0.0061 0.0033 'International Tables Vol C Tables 4.2.6.8 and 6.1.1.4'
O O 0.0106 0.0060 'International Tables Vol C Tables 4.2.6.8 and 6.1.1.4'

loop_
_geom_angle_atom_site_label_1
_geom_angle_atom_site_label_2
_geom_angle_atom_site_label_3
_geom_angle_site_symmetry_3
_geom_angle
_geom_angle_publ_flag
C7 N1 C10 . 121.4(2) y
O1 C1 C2 . 118.4(3) y
O1 C1 C6 . 121.6(3) y
C2 C1 C6 . 120.0(2) ?
C3 C2 C1 . 120.5(3) ?
C4 C3 C2 . 120.1(3) ?
C3 C4 C5 . 120.4(3) ?
C4 C5 C6 . 121.4(3) ?
C5 C6 C1 . 117.6(3) ?
C5 C6 C7 . 121.7(3) y
C1 C6 C7 . 120.7(2) ?
N1 C7 C6 . 117.3(2) y
N1 C7 C8 . 123.5(3) y
C6 C7 C8 . 119.2(2) y
C7 C8 C9 . 112.2(2) ?
N1 C10 C10 3 108.4(3) y

loop_
_geom_bond_atom_site_label_1
_geom_bond_atom_site_label_2
_geom_bond_site_symmetry_2
_geom_bond_distance
_geom_bond_publ_flag
O1 C1 . 1.351(3) y
N1 C7 . 1.295(3) y
N1 C10 . 1.471(3) y
C1 C2 . 1.394(3) y
C1 C6 . 1.414(4) y
C2 C3 . 1.381(4) y
C3 C4 . 1.365(4) y
C4 C5 . 1.384(3) y
C5 C6 . 1.395(3) y
C6 C7 . 1.471(4) y
C7 C8 . 1.505(4) y
C8 C9 . 1.516(3) y
C10 C10 3 1.524(5) y

loop_
_geom_torsion_atom_site_label_1
_geom_torsion_atom_site_label_2
_geom_torsion_atom_site_label_3
_geom_torsion_atom_site_label_4
_geom_torsion_site_symmetry_4
_geom_torsion
_geom_torsion_publ_flag
O1 C1 C2 C3 . -179.6(2) y
C6 C1 C2 C3 . 1.5(4) ?
C1 C2 C3 C4 . -0.3(4) ?
C2 C3 C4 C5 . -0.2(4) ?
C3 C4 C5 C6 . -0.4(4) ?
C4 C5 C6 C1 . 1.4(4) ?
C4 C5 C6 C7 . -176.9(2) ?
O1 C1 C6 C5 . 179.2(2) ?
C2 C1 C6 C5 . -2.0(3) ?
O1 C1 C6 C7 . -2.4(3) ?
C2 C1 C6 C7 . 176.4(2) ?
C10 N1 C7 C6 . -179.2(2) y
C10 N1 C7 C8 . -2.4(3) ?
C5 C6 C7 N1 . -178.8(2) ?
C1 C6 C7 N1 . 2.8(3) ?
C5 C6 C7 C8 . 4.2(3) ?
C1 C6 C7 C8 . -174.1(2) ?
N1 C7 C8 C9 . -98.0(3) y
C6 C7 C8 C9 . 78.8(3) ?
C7 N1 C10 C10 3 -177.6(3) y
